data_2238883
loop_
_publ_author_name
'Umadevi, M.'
'Saravanan, V.'
'Yamuna, R.'
'Mohanakrishnan, A. K.'
'Chakkaravarthi, G.'

_publ_section_title
;
 1-(2-Bromomethyl-1-phenylsulfonyl-1<i>H</i>-indol-3-yl)propan-1-one
;
_journal_coeditor_code IS5323
_journal_issue 12
_journal_name_full 'Acta Crystallographica Section E'
_journal_page_first o1802
_journal_page_last o1803
_journal_paper_doi 10.1107/S1600536813031413
_journal_volume 69
_journal_year 2013
_chemical_formula_iupac 'C18 H16 Br N O3 S'
_chemical_formula_moiety 'C18 H16 Br N O3 S'
_chemical_formula_sum 'C18 H16 Br N O3 S'
_chemical_formula_weight 406.29
_chemical_name_systematic
;
1-(2-Bromomethyl-1-phenylsulfonyl-1<i>H</i>-indol-3-yl)propan-1-one
;
_space_group_IT_number 14
_symmetry_cell_setting monoclinic
_symmetry_space_group_name_Hall '-P 2ybc'
_symmetry_space_group_name_H-M 'P 1 21/c 1'
_atom_sites_solution_hydrogens geom
_atom_sites_solution_primary direct
_atom_sites_solution_secondary difmap
_audit_creation_method SHELXL-97
_cell_angle_alpha 90.00
_cell_angle_beta 90.676(2)
_cell_angle_gamma 90.00
_cell_formula_units_Z 4
_cell_length_a 10.2772(7)
_cell_length_b 8.6610(6)
_cell_length_c 18.8980(14)
_cell_measurement_reflns_used 5675
_cell_measurement_temperature 295(2)
_cell_measurement_theta_max 28.2
_cell_measurement_theta_min 2.6
_cell_volume 1682.0(2)
_computing_cell_refinement 'SAINT (Bruker, 2004)'
_computing_data_collection 'APEX2 (Bruker, 2004)'
_computing_data_reduction 'SAINT (Bruker, 2004)'
_computing_molecular_graphics 'PLATON (Spek, 2009)'
_computing_publication_material 'SHELXL97 (Sheldrick, 2008)'
_computing_structure_refinement 'SHELXL97 (Sheldrick, 2008)'
_computing_structure_solution 'SHELXS97 (Sheldrick, 2008)'
_diffrn_ambient_temperature 295(2)
_diffrn_measured_fraction_theta_full 0.987
_diffrn_measured_fraction_theta_max 0.987
_diffrn_measurement_device_type 'Bruker Kappa APEXII'
_diffrn_measurement_method '\w and \f scan'
_diffrn_radiation_monochromator graphite
_diffrn_radiation_source 'fine-focus sealed tube'
_diffrn_radiation_type MoK\a
_diffrn_radiation_wavelength 0.71073
_diffrn_reflns_av_R_equivalents 0.0357
_diffrn_reflns_av_sigmaI/netI 0.0580
_diffrn_reflns_limit_h_max 15
_diffrn_reflns_limit_h_min -16
_diffrn_reflns_limit_k_max 13
_diffrn_reflns_limit_k_min -13
_diffrn_reflns_limit_l_max 30
_diffrn_reflns_limit_l_min -30
_diffrn_reflns_number 25944
_diffrn_reflns_theta_full 34.98
_diffrn_reflns_theta_max 34.98
_diffrn_reflns_theta_min 2.16
_diffrn_standards_interval_time 0
_diffrn_standards_number 0
_exptl_absorpt_coefficient_mu 2.584
_exptl_absorpt_correction_T_max 0.461
_exptl_absorpt_correction_T_min 0.397
_exptl_absorpt_correction_type multi-scan
_exptl_absorpt_process_details '(SADABS; Sheldrick, 1996)'
_exptl_crystal_colour colourless
_exptl_crystal_density_diffrn 1.604
_exptl_crystal_density_method 'not measured'
_exptl_crystal_description block
_exptl_crystal_F_000 824
_exptl_crystal_size_max 0.38
_exptl_crystal_size_mid 0.34
_exptl_crystal_size_min 0.30
_refine_diff_density_max 1.112
_refine_diff_density_min -0.904
_refine_ls_extinction_method none
_refine_ls_goodness_of_fit_ref 1.000
_refine_ls_hydrogen_treatment constr
_refine_ls_matrix_type full
_refine_ls_number_parameters 218
_refine_ls_number_reflns 7303
_refine_ls_number_restraints 0
_refine_ls_restrained_S_all 1.000
_refine_ls_R_factor_all 0.1289
_refine_ls_R_factor_gt 0.0519
_refine_ls_shift/su_max 0.000
_refine_ls_shift/su_mean 0.000
_refine_ls_structure_factor_coef Fsqd
_refine_ls_weighting_details 'calc w=1/[\s^2^(Fo^2^)+(0.0528P)^2^+0.8633P] where P=(Fo^2^+2Fc^2^)/3'
_refine_ls_weighting_scheme calc
_refine_ls_wR_factor_gt 0.1100
_refine_ls_wR_factor_ref 0.1329
_reflns_number_gt 3726
_reflns_number_total 7303
_reflns_threshold_expression I>2sigma(I)
_cod_data_source_file is5323.cif
_cod_data_source_block I
_cod_original_sg_symbol_H-M 'P 21/c'
_cod_database_code 2238883

loop_
_symmetry_equiv_pos_as_xyz
'x, y, z'
'-x, y+1/2, -z+1/2'
'-x, -y, -z'
'x, -y-1/2, z-1/2'

loop_
_atom_site_type_symbol
_atom_site_label
_atom_site_fract_x
_atom_site_fract_y
_atom_site_fract_z
_atom_site_U_iso_or_equiv
_atom_site_adp_type
_atom_site_calc_flag
_atom_site_refinement_flags
_atom_site_occupancy
_atom_site_symmetry_multiplicity
C C1 0.3590(2) 0.2855(3) 1.15387(11) 0.0316(4) Uani d . 1 1
C C2 0.4906(2) 0.2669(3) 1.14030(14) 0.0388(5) Uani d . 1 1
H H2 0.5349 0.3387 1.1130 0.047 Uiso calc R 1 1
C C3 0.5545(2) 0.1404(3) 1.16792(14) 0.0478(6) Uani d . 1 1
H H3 0.6429 0.1276 1.1599 0.057 Uiso calc R 1 1
C C4 0.4891(3) 0.0341(4) 1.20682(14) 0.0527(7) Uani d . 1 1
H H4 0.5334 -0.0508 1.2251 0.063 Uiso calc R 1 1
C C5 0.3573(3) 0.0506(4) 1.21952(16) 0.0594(8) Uani d . 1 1
H H5 0.3134 -0.0236 1.2456 0.071 Uiso calc R 1 1
C C6 0.2917(2) 0.1775(3) 1.19338(14) 0.0468(6) Uani d . 1 1
H H6 0.2035 0.1906 1.2021 0.056 Uiso calc R 1 1
C C7 0.03158(18) 0.3688(2) 1.08099(11) 0.0276(4) Uani d . 1 1
C C8 -0.0180(2) 0.2867(2) 1.02518(11) 0.0290(4) Uani d . 1 1
C C9 0.0851(2) 0.2600(2) 0.97521(11) 0.0304(4) Uani d . 1 1
C C10 0.0935(2) 0.1861(3) 0.90938(12) 0.0407(5) Uani d . 1 1
H H10 0.0217 0.1359 0.8898 0.049 Uiso calc R 1 1
C C11 0.2110(3) 0.1894(3) 0.87400(14) 0.0492(7) Uani d . 1 1
H H11 0.2173 0.1407 0.8303 0.059 Uiso calc R 1 1
C C12 0.3188(3) 0.2635(3) 0.90221(14) 0.0491(7) Uani d . 1 1
H H12 0.3957 0.2646 0.8768 0.059 Uiso calc R 1 1
C C13 0.3152(2) 0.3356(3) 0.96705(13) 0.0411(6) Uani d . 1 1
H H13 0.3880 0.3847 0.9861 0.049 Uiso calc R 1 1
C C14 0.19702(19) 0.3317(3) 1.00296(11) 0.0306(4) Uani d . 1 1
C C15 -0.0399(2) 0.4324(3) 1.14247(12) 0.0358(5) Uani d . 1 1
H H15A -0.1235 0.4717 1.1264 0.043 Uiso calc R 1 1
H H15B 0.0090 0.5179 1.1625 0.043 Uiso calc R 1 1
C C16 -0.1576(2) 0.2394(3) 1.02006(13) 0.0355(5) Uani d . 1 1
C C17 -0.2006(2) 0.1315(3) 0.96217(14) 0.0419(6) Uani d . 1 1
H H17A -0.1440 0.0418 0.9621 0.050 Uiso calc R 1 1
H H17B -0.1922 0.1829 0.9169 0.050 Uiso calc R 1 1
C C18 -0.3408(3) 0.0787(4) 0.97091(16) 0.0561(7) Uani d . 1 1
H H18A -0.3494 0.0268 1.0155 0.084 Uiso calc R 1 1
H H18B -0.3639 0.0093 0.9332 0.084 Uiso calc R 1 1
H H18C -0.3975 0.1668 0.9696 0.084 Uiso calc R 1 1
N N1 0.16494(16) 0.3982(2) 1.06867(9) 0.0299(4) Uani d . 1 1
O O1 0.21453(16) 0.5195(2) 1.18571(10) 0.0523(5) Uani d . 1 1
O O2 0.36972(17) 0.5470(2) 1.08811(11) 0.0523(5) Uani d . 1 1
O O3 -0.23528(17) 0.2863(3) 1.06323(11) 0.0571(5) Uani d . 1 1
S S1 0.28085(5) 0.45547(7) 1.12687(3) 0.03548(14) Uani d . 1 1
Br Br1 -0.06733(3) 0.27582(4) 1.215850(15) 0.06069(12) Uani d . 1 1

loop_
_atom_site_aniso_label
_atom_site_aniso_U_11
_atom_site_aniso_U_22
_atom_site_aniso_U_33
_atom_site_aniso_U_12
_atom_site_aniso_U_13
_atom_site_aniso_U_23
C1 0.0272(9) 0.0409(12) 0.0268(10) 0.0035(9) -0.0028(8) -0.0044(9)
C2 0.0273(10) 0.0475(14) 0.0417(13) -0.0015(9) 0.0007(9) -0.0020(11)
C3 0.0305(11) 0.0644(18) 0.0484(15) 0.0119(11) -0.0046(10) -0.0013(13)
C4 0.0490(14) 0.0675(19) 0.0415(14) 0.0214(14) -0.0025(12) 0.0139(13)
C5 0.0545(16) 0.072(2) 0.0515(16) 0.0105(15) 0.0129(13) 0.0290(15)
C6 0.0332(11) 0.0619(17) 0.0456(15) 0.0068(11) 0.0090(10) 0.0126(13)
C7 0.0253(8) 0.0293(11) 0.0281(10) 0.0034(8) 0.0001(8) 0.0040(8)
C8 0.0285(9) 0.0303(11) 0.0281(10) 0.0006(8) -0.0007(8) 0.0036(8)
C9 0.0324(10) 0.0318(11) 0.0270(10) 0.0045(8) 0.0001(8) 0.0047(8)
C10 0.0456(13) 0.0457(14) 0.0307(12) 0.0055(11) -0.0012(10) -0.0033(10)
C11 0.0534(15) 0.0605(17) 0.0339(13) 0.0191(13) 0.0064(11) -0.0038(12)
C12 0.0409(12) 0.0657(18) 0.0411(14) 0.0144(12) 0.0138(11) 0.0046(13)
C13 0.0302(10) 0.0525(15) 0.0409(13) 0.0053(10) 0.0052(10) 0.0047(11)
C14 0.0283(9) 0.0341(11) 0.0294(10) 0.0056(8) 0.0008(8) 0.0040(9)
C15 0.0331(10) 0.0424(13) 0.0321(11) 0.0050(9) 0.0036(9) -0.0016(10)
C16 0.0308(10) 0.0373(13) 0.0383(12) -0.0023(9) -0.0034(9) 0.0044(10)
C17 0.0404(12) 0.0399(14) 0.0452(14) -0.0030(10) -0.0091(11) 0.0015(11)
C18 0.0482(15) 0.0594(18) 0.0606(18) -0.0179(13) -0.0115(13) -0.0020(15)
N1 0.0244(7) 0.0356(10) 0.0296(9) 0.0016(7) -0.0013(7) -0.0002(8)
O1 0.0429(9) 0.0590(12) 0.0548(11) 0.0097(8) -0.0095(8) -0.0286(9)
O2 0.0412(9) 0.0383(10) 0.0774(14) -0.0094(8) -0.0049(9) 0.0062(10)
O3 0.0341(9) 0.0783(14) 0.0593(13) -0.0117(9) 0.0086(8) -0.0156(11)
S1 0.0297(2) 0.0333(3) 0.0434(3) 0.0002(2) -0.0058(2) -0.0068(2)
Br1 0.04826(16) 0.0928(3) 0.04125(16) 0.01267(15) 0.01231(12) 0.02479(15)

loop_
_atom_type_symbol
_atom_type_description
_atom_type_scat_dispersion_real
_atom_type_scat_dispersion_imag
_atom_type_scat_source
C C 0.0033 0.0016 'International Tables Vol C Tables 4.2.6.8 and 6.1.1.4'
H H 0.0000 0.0000 'International Tables Vol C Tables 4.2.6.8 and 6.1.1.4'
N N 0.0061 0.0033 'International Tables Vol C Tables 4.2.6.8 and 6.1.1.4'
O O 0.0106 0.0060 'International Tables Vol C Tables 4.2.6.8 and 6.1.1.4'
S S 0.1246 0.1234 'International Tables Vol C Tables 4.2.6.8 and 6.1.1.4'
Br Br -0.2901 2.4595 'International Tables Vol C Tables 4.2.6.8 and 6.1.1.4'

loop_
_geom_angle_atom_site_label_1
_geom_angle_atom_site_label_2
_geom_angle_atom_site_label_3
_geom_angle
C6 C1 C2 121.0(2)
C6 C1 S1 119.62(17)
C2 C1 S1 119.21(19)
C3 C2 C1 118.9(2)
C3 C2 H2 120.6
C1 C2 H2 120.6
C4 C3 C2 120.5(2)
C4 C3 H3 119.8
C2 C3 H3 119.8
C3 C4 C5 120.9(2)
C3 C4 H4 119.5
C5 C4 H4 119.5
C6 C5 C4 119.7(3)
C6 C5 H5 120.2
C4 C5 H5 120.2
C5 C6 C1 119.1(2)
C5 C6 H6 120.5
C1 C6 H6 120.5
C8 C7 N1 108.64(18)
C8 C7 C15 127.79(19)
N1 C7 C15 123.36(19)
C7 C8 C9 108.54(18)
C7 C8 C16 122.81(19)
C9 C8 C16 128.6(2)
C10 C9 C14 118.3(2)
C10 C9 C8 134.9(2)
C14 C9 C8 106.79(19)
C11 C10 C9 118.8(2)
C11 C10 H10 120.6
C9 C10 H10 120.6
C12 C11 C10 121.5(2)
C12 C11 H11 119.3
C10 C11 H11 119.3
C13 C12 C11 121.6(2)
C13 C12 H12 119.2
C11 C12 H12 119.2
C12 C13 C14 117.0(2)
C12 C13 H13 121.5
C14 C13 H13 121.5
C13 C14 C9 122.8(2)
C13 C14 N1 129.1(2)
C9 C14 N1 108.08(17)
C7 C15 Br1 111.86(16)
C7 C15 H15A 109.2
Br1 C15 H15A 109.2
C7 C15 H15B 109.2
Br1 C15 H15B 109.2
H15A C15 H15B 107.9
O3 C16 C8 120.1(2)
O3 C16 C17 120.4(2)
C8 C16 C17 119.5(2)
C16 C17 C18 112.2(2)
C16 C17 H17A 109.2
C18 C17 H17A 109.2
C16 C17 H17B 109.2
C18 C17 H17B 109.2
H17A C17 H17B 107.9
C17 C18 H18A 109.5
C17 C18 H18B 109.5
H18A C18 H18B 109.5
C17 C18 H18C 109.5
H18A C18 H18C 109.5
H18B C18 H18C 109.5
C14 N1 C7 107.94(17)
C14 N1 S1 121.55(14)
C7 N1 S1 128.56(14)
O2 S1 O1 120.16(13)
O2 S1 N1 106.36(11)
O1 S1 N1 106.44(9)
O2 S1 C1 108.93(11)
O1 S1 C1 108.79(11)
N1 S1 C1 105.11(10)

loop_
_geom_bond_atom_site_label_1
_geom_bond_atom_site_label_2
_geom_bond_distance
C1 C6 1.386(3)
C1 C2 1.389(3)
C1 S1 1.750(2)
C2 C3 1.376(4)
C2 H2 0.9300
C3 C4 1.361(4)
C3 H3 0.9300
C4 C5 1.385(4)
C4 H4 0.9300
C5 C6 1.378(4)
C5 H5 0.9300
C6 H6 0.9300
C7 C8 1.366(3)
C7 N1 1.416(2)
C7 C15 1.488(3)
C8 C9 1.446(3)
C8 C16 1.494(3)
C9 C10 1.403(3)
C9 C14 1.403(3)
C10 C11 1.387(4)
C10 H10 0.9300
C11 C12 1.382(4)
C11 H11 0.9300
C12 C13 1.376(4)
C12 H12 0.9300
C13 C14 1.399(3)
C13 H13 0.9300
C14 N1 1.411(3)
C15 Br1 1.963(2)
C15 H15A 0.9700
C15 H15B 0.9700
C16 O3 1.218(3)
C16 C17 1.502(3)
C17 C18 1.522(3)
C17 H17A 0.9700
C17 H17B 0.9700
C18 H18A 0.9600
C18 H18B 0.9600
C18 H18C 0.9600
N1 S1 1.6864(18)
O1 S1 1.4236(18)
O2 S1 1.4193(19)

loop_
_geom_hbond_atom_site_label_D
_geom_hbond_atom_site_label_H
_geom_hbond_atom_site_label_A
_geom_hbond_site_symmetry_A
_geom_hbond_distance_DH
_geom_hbond_distance_HA
_geom_hbond_distance_DA
_geom_hbond_angle_DHA
_geom_hbond_publ_flag
C6 H6 Br1 . 0.93 2.89 3.815(2) 171 y
C13 H13 O2 . 0.93 2.39 2.978(3) 121 y
C15 H15B O1 . 0.97 2.15 2.833(3) 126 y
C2 H2 O3 1_655 0.93 2.59 3.191(3) 123 y
C15 H15A Cg3 3_567 0.97 2.74 3.486(3) 134 y
C18 H18B Cg2 3_557 0.96 2.66 3.616(3) 174 y

loop_
_geom_torsion_atom_site_label_1
_geom_torsion_atom_site_label_2
_geom_torsion_atom_site_label_3
_geom_torsion_atom_site_label_4
_geom_torsion
C6 C1 C2 C3 -1.2(4)
S1 C1 C2 C3 173.4(2)
C1 C2 C3 C4 1.2(4)
C2 C3 C4 C5 -0.1(5)
C3 C4 C5 C6 -1.0(5)
C4 C5 C6 C1 0.9(5)
C2 C1 C6 C5 0.2(4)
S1 C1 C6 C5 -174.4(2)
N1 C7 C8 C9 0.5(2)
C15 C7 C8 C9 175.3(2)
N1 C7 C8 C16 -178.40(19)
C15 C7 C8 C16 -3.7(3)
C7 C8 C9 C10 -179.2(2)
C16 C8 C9 C10 -0.4(4)
C7 C8 C9 C14 -1.0(2)
C16 C8 C9 C14 177.8(2)
C14 C9 C10 C11 -1.1(3)
C8 C9 C10 C11 176.9(2)
C9 C10 C11 C12 0.0(4)
C10 C11 C12 C13 0.8(4)
C11 C12 C13 C14 -0.5(4)
C12 C13 C14 C9 -0.7(4)
C12 C13 C14 N1 -178.4(2)
C10 C9 C14 C13 1.5(3)
C8 C9 C14 C13 -177.0(2)
C10 C9 C14 N1 179.7(2)
C8 C9 C14 N1 1.1(2)
C8 C7 C15 Br1 82.3(2)
N1 C7 C15 Br1 -103.6(2)
C7 C8 C16 O3 7.0(4)
C9 C8 C16 O3 -171.7(2)
C7 C8 C16 C17 -171.8(2)
C9 C8 C16 C17 9.5(3)
O3 C16 C17 C18 -6.7(4)
C8 C16 C17 C18 172.2(2)
C13 C14 N1 C7 177.2(2)
C9 C14 N1 C7 -0.8(2)
C13 C14 N1 S1 -17.4(3)
C9 C14 N1 S1 164.61(15)
C8 C7 N1 C14 0.2(2)
C15 C7 N1 C14 -174.9(2)
C8 C7 N1 S1 -163.90(16)
C15 C7 N1 S1 21.1(3)
C14 N1 S1 O2 49.4(2)
C7 N1 S1 O2 -148.47(19)
C14 N1 S1 O1 178.65(18)
C7 N1 S1 O1 -19.2(2)
C14 N1 S1 C1 -66.04(19)
C7 N1 S1 C1 96.1(2)
C6 C1 S1 O2 179.4(2)
C2 C1 S1 O2 4.7(2)
C6 C1 S1 O1 46.8(2)
C2 C1 S1 O1 -127.98(19)
C6 C1 S1 N1 -66.9(2)
C2 C1 S1 N1 118.35(19)
